data_7028116
loop_
_publ_author_name
'Aaker\"oy, Christer B.'
'Beatty, Alicia M.'
'Helfrich, Brian A.'

_publ_section_title
;
 Two-fold interpenetration of 3-D nets assembled via three-co-ordinate
 silver(I) ions and amide--amide hydrogen bonds
;
_journal_issue 12
_journal_name_full 'Journal of the Chemical Society, Dalton Transactions'
_journal_page_first 1943
_journal_paper_doi 10.1039/a802520g
_journal_year 1998
_chemical_formula_sum 'C18 H18 Ag B F4 N6 O3'
_chemical_formula_weight 561.06
_chemical_name_systematic
; 
 ? 
;
_space_group_IT_number 14
_symmetry_cell_setting monoclinic
_symmetry_space_group_name_Hall '-P 2yn'
_symmetry_space_group_name_H-M 'P 1 21/n 1'
_atom_sites_solution_hydrogens difmap
_atom_sites_solution_primary direct
_atom_sites_solution_secondary difmap
_audit_creation_method SHELXL
_cell_angle_alpha 90.00
_cell_angle_beta 97.880(6)
_cell_angle_gamma 90.00
_cell_formula_units_Z 4
_cell_length_a 6.9461(6)
_cell_length_b 18.108(2)
_cell_length_c 16.897(2)
_cell_measurement_reflns_used 34
_cell_measurement_temperature 173(2)
_cell_measurement_theta_max 12.48
_cell_measurement_theta_min 5.14
_cell_volume 2105.2(4)
_computing_cell_refinement 'Siemens XSCANS'
_computing_data_collection 'Siemens XSCANS'
_computing_data_reduction 'Siemens SHELXTL'
_computing_molecular_graphics 'Siemens SHELXTL'
_computing_publication_material 'Siemens SHELXTL'
_computing_structure_refinement 'SHELXL-93 (Sheldrick, 1993)'
_computing_structure_solution 'SHELXS-86 (Sheldrick, 1990)'
_diffrn_ambient_temperature 173(2)
_diffrn_measurement_device 'Siemens P4'
_diffrn_measurement_method '2\q/\w scans'
_diffrn_radiation_monochromator graphite
_diffrn_radiation_source 'fine-focus sealed tube'
_diffrn_radiation_type MoK\a
_diffrn_radiation_wavelength 0.71073
_diffrn_reflns_av_R_equivalents 0.0144
_diffrn_reflns_av_sigmaI/netI 0.0242
_diffrn_reflns_limit_h_max 1
_diffrn_reflns_limit_h_min -8
_diffrn_reflns_limit_k_max 21
_diffrn_reflns_limit_k_min -1
_diffrn_reflns_limit_l_max 20
_diffrn_reflns_limit_l_min -20
_diffrn_reflns_number 5020
_diffrn_reflns_theta_max 25.00
_diffrn_reflns_theta_min 1.66
_diffrn_standards_interval_count 97
_diffrn_standards_number 3
_exptl_absorpt_coefficient_mu 1.027
_exptl_absorpt_correction_T_max 0.952
_exptl_absorpt_correction_T_min 0.729
_exptl_absorpt_correction_type empirical
_exptl_crystal_colour Colorless
_exptl_crystal_density_diffrn 1.770
_exptl_crystal_description Rod
_exptl_crystal_F_000 1120
_exptl_crystal_size_max 0.36
_exptl_crystal_size_mid 0.24
_exptl_crystal_size_min 0.24
_refine_diff_density_max 0.479
_refine_diff_density_min -0.355
_refine_diff_density_rms 0.094
_refine_ls_extinction_method none
_refine_ls_goodness_of_fit_all 1.151
_refine_ls_goodness_of_fit_obs 1.192
_refine_ls_hydrogen_treatment 'riding model'
_refine_ls_matrix_type full
_refine_ls_number_parameters 298
_refine_ls_number_reflns 3713
_refine_ls_number_restraints 0
_refine_ls_restrained_S_all 1.151
_refine_ls_restrained_S_obs 1.192
_refine_ls_R_factor_all 0.0368
_refine_ls_R_factor_obs 0.0274
_refine_ls_shift/esd_max 0.001
_refine_ls_shift/esd_mean 0.000
_refine_ls_structure_factor_coef Fsqd
_refine_ls_weighting_details 'w=1/[\s^2^(Fo^2^)+(0.0466P)^2^+0.5973P] where P=(Fo^2^+2Fc^2^)/3'
_refine_ls_weighting_scheme calc
_refine_ls_wR_factor_all 0.0837
_refine_ls_wR_factor_obs 0.0791
_reflns_number_observed 3147
_reflns_number_total 3713
_reflns_observed_criterion >2sigma(I)
_cod_data_source_file G802520sup1.cif
_cod_data_source_block ab2997
_cod_depositor_comments
;
The following automatic conversions were performed:

'_symmetry_cell_setting' value 'Monoclinic' changed to 'monoclinic'
according to /home/saulius/struct/CIF-dictionaries/cif_core.dic
dictionary named 'cif_core.dic' version 2.4.2 from 2011-04-26.

Automatic conversion script
Id: cif_fix_values 1891 2012-01-12 08:04:46Z andrius 

The following automatic conversions were performed:

'_refine_ls_weighting_scheme' value 'calc
w=1/[\s^2^(Fo^2^)+(0.0466P)^2^+0.5973P] where P=(Fo^2^+2Fc^2^)/3' was
changed to 'calc'. New tag '_refine_ls_weighting_details' was
created. The value of the new tag was set to
'w=1/[\s^2^(Fo^2^)+(0.0466P)^2^+0.5973P] where P=(Fo^2^+2Fc^2^)/3'.

Automatic conversion script
Id: cif_fix_values 3143 2015-03-26 13:38:13Z robertas 
;
_cod_original_cell_volume 2105.2(3)
_cod_original_sg_symbol_H-M P2(1)/n
_cod_database_code 7028116

loop_
_symmetry_equiv_pos_as_xyz
'x, y, z'
'-x+1/2, y+1/2, -z+1/2'
'-x, -y, -z'
'x-1/2, -y-1/2, z-1/2'

loop_
_atom_site_aniso_label
_atom_site_aniso_U_11
_atom_site_aniso_U_22
_atom_site_aniso_U_33
_atom_site_aniso_U_23
_atom_site_aniso_U_13
_atom_site_aniso_U_12
Ag1 0.0382(2) 0.02253(15) 0.02166(14) 0.00265(10) 0.00170(10) 0.00544(12)
N1 0.0248(14) 0.0205(13) 0.0230(13) -0.0022(10) 0.0029(11) 0.0018(11)
N7 0.052(2) 0.0193(14) 0.0246(14) -0.0012(11) 0.0063(13) 0.0070(13)
N21 0.0241(13) 0.0207(13) 0.0190(12) -0.0003(10) 0.0030(10) 0.0029(11)
N27 0.038(2) 0.0202(14) 0.0216(13) 0.0030(11) -0.0012(12) 0.0051(12)
N31 0.0283(14) 0.0262(15) 0.0200(13) 0.0003(11) 0.0026(11) 0.0013(12)
N37 0.0302(14) 0.0229(14) 0.0209(13) -0.0003(11) 0.0030(11) -0.0053(12)
O7 0.052(2) 0.0241(12) 0.0264(12) 0.0022(10) 0.0014(11) 0.0129(11)
O27 0.053(2) 0.0329(13) 0.0156(11) 0.0003(10) -0.0010(11) 0.0064(12)
O37 0.056(2) 0.0214(12) 0.0250(12) 0.0022(10) 0.0070(11) -0.0116(11)
F1 0.081(2) 0.0529(14) 0.0364(13) 0.0051(11) 0.0225(12) 0.0164(13)
F2 0.085(2) 0.070(2) 0.0396(14) -0.0255(13) -0.0136(13) 0.007(2)
F3 0.084(2) 0.0367(13) 0.068(2) -0.0070(12) 0.0171(15) -0.0121(13)
F4 0.072(2) 0.0516(15) 0.059(2) -0.0076(12) 0.0005(13) 0.0323(14)
B1 0.048(2) 0.027(2) 0.019(2) -0.0072(15) 0.002(2) 0.003(2)
C2 0.026(2) 0.027(2) 0.0184(14) -0.0010(13) 0.0026(13) 0.0007(14)
C3 0.025(2) 0.024(2) 0.021(2) 0.0013(12) 0.0025(13) 0.0032(13)
C4 0.0165(14) 0.0214(15) 0.0209(15) 0.0008(12) 0.0042(12) -0.0020(13)
C5 0.023(2) 0.025(2) 0.020(2) -0.0009(12) 0.0049(13) -0.0014(13)
C6 0.027(2) 0.020(2) 0.023(2) 0.0028(12) 0.0005(13) 0.0027(14)
C7 0.027(2) 0.022(2) 0.025(2) -0.0009(13) 0.0061(14) -0.0013(14)
C22 0.022(2) 0.022(2) 0.0168(14) -0.0013(12) 0.0026(12) -0.0011(13)
C23 0.022(2) 0.0193(15) 0.0197(15) -0.0019(12) 0.0042(12) -0.0015(13)
C24 0.0168(14) 0.023(2) 0.0191(14) 0.0000(12) 0.0043(12) -0.0005(13)
C25 0.037(2) 0.027(2) 0.0149(15) -0.0027(13) 0.0021(13) 0.002(2)
C26 0.035(2) 0.021(2) 0.023(2) -0.0049(13) 0.0059(14) 0.0022(15)
C27 0.022(2) 0.024(2) 0.021(2) 0.0000(13) 0.0031(13) -0.0035(13)
C32 0.030(2) 0.028(2) 0.022(2) -0.0033(13) 0.0026(13) -0.0026(14)
C33 0.027(2) 0.022(2) 0.025(2) -0.0008(13) 0.0038(13) -0.0023(14)
C34 0.0182(15) 0.022(2) 0.022(2) 0.0001(12) 0.0052(12) 0.0004(13)
C35 0.029(2) 0.021(2) 0.022(2) -0.0018(12) 0.0042(13) -0.0021(13)
C36 0.032(2) 0.020(2) 0.026(2) 0.0020(13) 0.0054(14) -0.0007(14)
C37 0.020(2) 0.024(2) 0.023(2) 0.0002(13) 0.0053(12) -0.0015(13)

loop_
_atom_site_label
_atom_site_type_symbol
_atom_site_fract_x
_atom_site_fract_y
_atom_site_fract_z
_atom_site_U_iso_or_equiv
_atom_site_thermal_displace_type
_atom_site_occupancy
_atom_site_calc_flag
_atom_site_refinement_flags
Ag1 Ag 0.08603(4) 0.142609(13) 0.420775(14) 0.02768(10) Uani 1 d .
N1 N -0.0434(4) 0.24791(14) 0.47145(15) 0.0228(6) Uani 1 d .
N7 N -0.1524(4) 0.48338(15) 0.6254(2) 0.0318(7) Uani 1 d .
H7A H -0.0964(4) 0.44935(15) 0.6569(2) 0.038 Uiso 1 d R
H7B H -0.1849(4) 0.52395(15) 0.6360(2) 0.038 Uiso 1 d R
N21 N 0.2206(4) 0.05568(14) 0.50238(14) 0.0213(5) Uani 1 d .
N27 N 0.4728(4) -0.18194(15) 0.6415(2) 0.0272(6) Uani 1 d .
H27A H 0.4677(4) -0.19393(15) 0.5781(2) 0.033 Uiso 1 d R
H27B H 0.5065(4) -0.21843(15) 0.6799(2) 0.033 Uiso 1 d R
N31 N 0.0391(4) 0.15788(15) 0.2870(2) 0.0249(6) Uani 1 d .
N37 N -0.1172(4) 0.15317(14) -0.0161(2) 0.0247(6) Uani 1 d .
H37A H -0.1451(4) 0.10610(14) -0.0029(2) 0.030 Uiso 1 d R
H37B H -0.1278(4) 0.15850(14) -0.0822(2) 0.030 Uiso 1 d R
O7 O -0.2544(4) 0.50762(12) 0.49629(13) 0.0344(6) Uani 1 d .
O27 O 0.4701(4) -0.09803(13) 0.73899(13) 0.0344(6) Uani 1 d .
O37 O -0.0240(4) 0.26974(12) 0.01550(13) 0.0340(6) Uani 1 d .
F1 F 0.8310(4) 0.12719(13) 0.81200(14) 0.0555(7) Uani 1 d .
F2 F 0.8398(4) 0.1064(2) 0.68093(14) 0.0672(8) Uani 1 d .
F3 F 1.0235(4) 0.19466(13) 0.7445(2) 0.0623(7) Uani 1 d .
F4 F 1.0952(4) 0.07442(14) 0.7708(2) 0.0616(7) Uani 1 d .
B1 B 0.9490(7) 0.1243(2) 0.7512(2) 0.0316(9) Uani 1 d .
C2 C -0.1129(5) 0.3013(2) 0.4207(2) 0.0238(7) Uani 1 d .
H2 H -0.1326(5) 0.2869(2) 0.3575(2) 0.029 Uiso 1 d R
C3 C -0.1546(5) 0.3719(2) 0.4448(2) 0.0230(7) Uani 1 d .
H3 H -0.2147(5) 0.4045(2) 0.3960(2) 0.028 Uiso 1 d R
C4 C -0.1271(4) 0.3884(2) 0.5252(2) 0.0194(6) Uani 1 d .
C5 C -0.0593(4) 0.3334(2) 0.5788(2) 0.0224(7) Uani 1 d .
H5 H -0.0309(4) 0.3406(2) 0.6379(2) 0.027 Uiso 1 d R
C6 C -0.0195(5) 0.2644(2) 0.5496(2) 0.0236(7) Uani 1 d .
H6 H 0.0278(5) 0.2228(2) 0.5815(2) 0.028 Uiso 1 d R
C7 C -0.1818(5) 0.4652(2) 0.5486(2) 0.0243(7) Uani 1 d .
C22 C 0.2394(4) -0.0137(2) 0.4768(2) 0.0204(6) Uani 1 d .
H22 H 0.2031(4) -0.0238(2) 0.4241(2) 0.024 Uiso 1 d R
C23 C 0.3123(4) -0.0709(2) 0.5265(2) 0.0202(6) Uani 1 d .
H23 H 0.3140(4) -0.1183(2) 0.4970(2) 0.024 Uiso 1 d R
C24 C 0.3681(4) -0.0564(2) 0.6071(2) 0.0195(6) Uani 1 d .
C25 C 0.3477(5) 0.0149(2) 0.6339(2) 0.0265(7) Uani 1 d .
H25 H 0.3806(5) 0.0252(2) 0.6764(2) 0.032 Uiso 1 d R
C26 C 0.2753(5) 0.0692(2) 0.5807(2) 0.0263(7) Uani 1 d .
H26 H 0.2602(5) 0.1208(2) 0.6046(2) 0.032 Uiso 1 d R
C27 C 0.4430(4) -0.1146(2) 0.6680(2) 0.0224(7) Uani 1 d .
C32 C 0.0780(5) 0.2241(2) 0.2570(2) 0.0266(7) Uani 1 d .
H32 H 0.1314(5) 0.2624(2) 0.3023(2) 0.032 Uiso 1 d R
C33 C 0.0469(5) 0.2401(2) 0.1767(2) 0.0247(7) Uani 1 d .
H33 H 0.0618(5) 0.2903(2) 0.1621(2) 0.030 Uiso 1 d R
C34 C -0.0278(4) 0.1863(2) 0.1233(2) 0.0207(6) Uani 1 d .
C35 C -0.0676(5) 0.1173(2) 0.1533(2) 0.0237(7) Uani 1 d .
H35 H -0.1211(5) 0.0762(2) 0.1173(2) 0.028 Uiso 1 d R
C36 C -0.0326(5) 0.1059(2) 0.2352(2) 0.0256(7) Uani 1 d .
H36 H -0.0528(5) 0.0592(2) 0.2578(2) 0.031 Uiso 1 d R
C37 C -0.0576(4) 0.2058(2) 0.0356(2) 0.0222(7) Uani 1 d .

loop_
_atom_type_symbol
_atom_type_description
_atom_type_scat_dispersion_real
_atom_type_scat_dispersion_imag
_atom_type_scat_source
C C 0.0033 0.0016 'International Tables Vol C Tables 4.2.6.8 and 6.1.1.4'
H H 0.0000 0.0000 'International Tables Vol C Tables 4.2.6.8 and 6.1.1.4'
B B 0.0013 0.0007 'International Tables Vol C Tables 4.2.6.8 and 6.1.1.4'
N N 0.0061 0.0033 'International Tables Vol C Tables 4.2.6.8 and 6.1.1.4'
O O 0.0106 0.0060 'International Tables Vol C Tables 4.2.6.8 and 6.1.1.4'
F F 0.0171 0.0103 'International Tables Vol C Tables 4.2.6.8 and 6.1.1.4'
Ag Ag -0.8971 1.1015 'International Tables Vol C Tables 4.2.6.8 and 6.1.1.4'

loop_
_geom_angle_atom_site_label_1
_geom_angle_atom_site_label_2
_geom_angle_atom_site_label_3
_geom_angle
N21 Ag1 N31 134.59(9)
N21 Ag1 N1 120.42(9)
N31 Ag1 N1 104.99(9)
C2 N1 C6 117.0(3)
C2 N1 Ag1 118.8(2)
C6 N1 Ag1 122.9(2)
C22 N21 C26 117.4(3)
C22 N21 Ag1 121.1(2)
C26 N21 Ag1 121.4(2)
C36 N31 C32 117.2(3)
C36 N31 Ag1 124.1(2)
C32 N31 Ag1 118.6(2)
F2 B1 F4 111.3(3)
F2 B1 F3 108.6(3)
F4 B1 F3 110.8(4)
F2 B1 F1 109.7(4)
F4 B1 F1 109.7(3)
F3 B1 F1 106.7(3)
N1 C2 C3 123.5(3)
C4 C3 C2 118.9(3)
C3 C4 C5 118.5(3)
C3 C4 C7 116.9(3)
C5 C4 C7 124.5(3)
C6 C5 C4 118.9(3)
N1 C6 C5 123.2(3)
O7 C7 N7 122.8(3)
O7 C7 C4 118.8(3)
N7 C7 C4 118.4(3)
N21 C22 C23 123.4(3)
C22 C23 C24 118.8(3)
C25 C24 C23 118.1(3)
C25 C24 C27 118.0(3)
C23 C24 C27 123.9(3)
C26 C25 C24 119.8(3)
N21 C26 C25 122.6(3)
O27 C27 N27 123.0(3)
O27 C27 C24 119.1(3)
N27 C27 C24 117.8(3)
N31 C32 C33 123.3(3)
C32 C33 C34 119.3(3)
C33 C34 C35 118.1(3)
C33 C34 C37 117.7(3)
C35 C34 C37 124.1(3)
C36 C35 C34 118.8(3)
N31 C36 C35 123.3(3)
O37 C37 N37 123.1(3)
O37 C37 C34 118.9(3)
N37 C37 C34 118.0(3)

loop_
_geom_bond_atom_site_label_1
_geom_bond_atom_site_label_2
_geom_bond_distance
Ag1 N21 2.213(2)
Ag1 N31 2.255(3)
Ag1 N1 2.321(2)
N1 C2 1.338(4)
N1 C6 1.341(4)
N7 C7 1.327(4)
N21 C22 1.340(4)
N21 C26 1.348(4)
N27 C27 1.325(4)
N31 C36 1.335(4)
N31 C32 1.344(4)
N37 C37 1.321(4)
O7 C7 1.227(4)
O27 C27 1.226(4)
O37 C37 1.238(4)
F1 B1 1.401(5)
F2 B1 1.357(4)
F3 B1 1.386(5)
F4 B1 1.365(5)
C2 C3 1.384(4)
C3 C4 1.379(4)
C4 C5 1.385(4)
C4 C7 1.508(4)
C5 C6 1.385(4)
C22 C23 1.385(4)
C23 C24 1.390(4)
C24 C25 1.381(4)
C24 C27 1.514(4)
C25 C26 1.380(4)
C32 C33 1.376(4)
C33 C34 1.381(4)
C34 C35 1.391(4)
C34 C37 1.509(4)
C35 C36 1.386(4)
